data_1516261
loop_
_publ_author_name
'Kuwabara, Takuya'
'Guo, Jing-Dong'
'Nagase, Shigeru'
'Minoura, Mao'
'Herber, Rolfe H.'
'Saito, Masaichi'

_publ_section_title
;
 Enhancement of Stannylene Character in Stannole Dianion Equivalents
 Evidenced by NMR and M\"ossbauer Spectroscopy and Theoretical Studies of
 Newly Synthesized Silyl-Substituted Dilithiostannoles
;
_journal_issue 11
_journal_name_full Organometallics
_journal_page_first 2910
_journal_paper_doi 10.1021/om5003717
_journal_volume 33
_journal_year 2014
_chemical_formula_sum 'C36 H56 Li2 O2 Si2 Sn'
_chemical_formula_weight 709.56
_chemical_name_systematic
; 
 ? 
;
_space_group_IT_number 2
_symmetry_cell_setting triclinic
_symmetry_space_group_name_Hall '-P 1'
_symmetry_space_group_name_H-M 'P -1'
_atom_sites_solution_hydrogens geom
_atom_sites_solution_primary direct
_atom_sites_solution_secondary difmap
_audit_creation_method SHELXL-97
_cell_angle_alpha 83.022(2)
_cell_angle_beta 67.3540(10)
_cell_angle_gamma 75.564(2)
_cell_formula_units_Z 2
_cell_length_a 12.3909(9)
_cell_length_b 12.4427(9)
_cell_length_c 13.7240(10)
_cell_measurement_reflns_used 5048
_cell_measurement_temperature 100(2)
_cell_measurement_theta_max 27.82
_cell_measurement_theta_min 2.30
_cell_volume 1890.4(2)
_computing_cell_refinement 'Bruker SMART'
_computing_data_collection 'Bruker SMART'
_computing_data_reduction 'Bruker SMART'
_computing_molecular_graphics 'Bruker SHELXTL'
_computing_publication_material 'Bruker SHELXTL'
_computing_structure_refinement 'SHELXL-97 (Sheldrick, 1997)'
_computing_structure_solution 'SHELXS-97 (Sheldrick, 1990)'
_diffrn_ambient_temperature 100(2)
_diffrn_measured_fraction_theta_full 0.992
_diffrn_measured_fraction_theta_max 0.992
_diffrn_measurement_device_type 'CCD area detector'
_diffrn_measurement_method 'phi and omega scans'
_diffrn_radiation_monochromator graphite
_diffrn_radiation_source 'fine-focus sealed tube'
_diffrn_radiation_type MoK\a
_diffrn_radiation_wavelength 0.71073
_diffrn_reflns_av_R_equivalents 0.0252
_diffrn_reflns_av_sigmaI/netI 0.0511
_diffrn_reflns_limit_h_max 14
_diffrn_reflns_limit_h_min -16
_diffrn_reflns_limit_k_max 12
_diffrn_reflns_limit_k_min -16
_diffrn_reflns_limit_l_max 16
_diffrn_reflns_limit_l_min -17
_diffrn_reflns_number 13397
_diffrn_reflns_theta_full 27.50
_diffrn_reflns_theta_max 27.50
_diffrn_reflns_theta_min 1.61
_exptl_absorpt_coefficient_mu 0.767
_exptl_absorpt_correction_T_max 0.858
_exptl_absorpt_correction_T_min 0.832
_exptl_absorpt_correction_type empirical
_exptl_absorpt_process_details 'SADABS; Sheldrick 1996'
_exptl_crystal_density_diffrn 1.247
_exptl_crystal_density_method 'not measured'
_exptl_crystal_F_000 744
_exptl_crystal_size_max 0.25
_exptl_crystal_size_mid 0.20
_exptl_crystal_size_min 0.20
_refine_diff_density_max 1.018
_refine_diff_density_min -0.353
_refine_diff_density_rms 0.087
_refine_ls_extinction_method none
_refine_ls_goodness_of_fit_ref 1.021
_refine_ls_hydrogen_treatment constr
_refine_ls_matrix_type full
_refine_ls_number_parameters 466
_refine_ls_number_reflns 8611
_refine_ls_number_restraints 0
_refine_ls_restrained_S_all 1.021
_refine_ls_R_factor_all 0.0523
_refine_ls_R_factor_gt 0.0423
_refine_ls_shift/su_max 0.002
_refine_ls_shift/su_mean 0.000
_refine_ls_structure_factor_coef Fsqd
_refine_ls_weighting_details 'calc w=1/[\s^2^(Fo^2^)+(0.0527P)^2^+0.9585P] where P=(Fo^2^+2Fc^2^)/3'
_refine_ls_weighting_scheme calc
_refine_ls_wR_factor_gt 0.0994
_refine_ls_wR_factor_ref 0.1060
_reflns_number_gt 7308
_reflns_number_total 8611
_reflns_threshold_expression >2sigma(I)
_cod_data_source_file om5003717_si_002.cif
_cod_data_source_block mm755
_cod_depositor_comments 'Adding full bibliography for 1516259--1516261.cif.'
_cod_original_sg_symbol_H-M P-1
_cod_database_code 1516261

loop_
_symmetry_equiv_pos_as_xyz
'x, y, z'
'-x, -y, -z'

loop_
_atom_site_label
_atom_site_type_symbol
_atom_site_fract_x
_atom_site_fract_y
_atom_site_fract_z
_atom_site_U_iso_or_equiv
_atom_site_adp_type
_atom_site_occupancy
_atom_site_symmetry_multiplicity
_atom_site_calc_flag
_atom_site_refinement_flags
_atom_site_disorder_assembly
_atom_site_disorder_group
Sn1 Sn 0.926102(17) 0.736037(19) 0.606394(14) 0.03052(8) Uani 1 1 d . A .
C1 C 0.9046(2) 0.7415(2) 0.7715(2) 0.0207(5) Uani 1 1 d . . .
C2 C 0.7850(2) 0.7414(2) 0.84384(19) 0.0193(5) Uani 1 1 d . . .
C3 C 0.6966(2) 0.7385(2) 0.8008(2) 0.0229(5) Uani 1 1 d . A .
C4 C 0.7351(3) 0.7355(3) 0.6889(2) 0.0349(7) Uani 1 1 d . . .
Si1 Si 1.03748(6) 0.74285(6) 0.80206(6) 0.02233(16) Uani 1 1 d . . .
C5 C 1.1754(3) 0.6625(3) 0.7001(2) 0.0336(7) Uani 1 1 d . . .
H5A H 1.1721 0.5848 0.7065 0.050 Uiso 1 1 calc R . .
H5B H 1.2460 0.6700 0.7110 0.050 Uiso 1 1 calc R . .
H5C H 1.1793 0.6912 0.6301 0.050 Uiso 1 1 calc R . .
C6 C 1.0358(3) 0.6741(3) 0.9323(2) 0.0310(6) Uani 1 1 d . . .
H6A H 0.9729 0.7180 0.9894 0.047 Uiso 1 1 calc R . .
H6B H 1.1127 0.6685 0.9380 0.047 Uiso 1 1 calc R . .
H6C H 1.0210 0.6004 0.9367 0.047 Uiso 1 1 calc R . .
C7 C 1.0612(3) 0.8898(3) 0.7992(3) 0.0342(7) Uani 1 1 d . . .
C8 C 1.1038(3) 0.9354(3) 0.6855(3) 0.0422(8) Uani 1 1 d . . .
H8A H 1.0442 0.9374 0.6554 0.063 Uiso 1 1 calc R . .
H8B H 1.1791 0.8879 0.6441 0.063 Uiso 1 1 calc R . .
H8C H 1.1152 1.0099 0.6848 0.063 Uiso 1 1 calc R . .
C9 C 1.1582(4) 0.8865(3) 0.8448(4) 0.0581(11) Uani 1 1 d . . .
H9A H 1.2310 0.8343 0.8062 0.087 Uiso 1 1 calc R . .
H9B H 1.1298 0.8634 0.9188 0.087 Uiso 1 1 calc R . .
H9C H 1.1747 0.9599 0.8382 0.087 Uiso 1 1 calc R . .
C10 C 0.9461(3) 0.9689(3) 0.8658(3) 0.0392(7) Uani 1 1 d . . .
H10A H 0.9624 1.0413 0.8654 0.059 Uiso 1 1 calc R . .
H10B H 0.9182 0.9396 0.9378 0.059 Uiso 1 1 calc R . .
H10C H 0.8849 0.9758 0.8364 0.059 Uiso 1 1 calc R . .
C11 C 0.7516(2) 0.7350(2) 0.9616(2) 0.0231(5) Uani 1 1 d . . .
C12 C 0.7225(3) 0.8278(3) 1.0208(2) 0.0346(7) Uani 1 1 d . . .
H12A H 0.7173 0.8988 0.9879 0.042 Uiso 1 1 calc R . .
C13 C 0.7004(3) 0.8170(4) 1.1295(3) 0.0527(11) Uani 1 1 d . . .
H13A H 0.6831 0.8805 1.1685 0.063 Uiso 1 1 calc R . .
C14 C 0.7041(3) 0.7147(4) 1.1789(3) 0.0545(11) Uani 1 1 d . . .
H14A H 0.6898 0.7077 1.2515 0.065 Uiso 1 1 calc R . .
C15 C 0.7285(3) 0.6231(3) 1.1229(3) 0.0486(9) Uani 1 1 d . . .
H15A H 0.7287 0.5530 1.1575 0.058 Uiso 1 1 calc R . .
C16 C 0.7530(3) 0.6321(3) 1.0147(2) 0.0349(7) Uani 1 1 d . . .
H16A H 0.7708 0.5678 0.9768 0.042 Uiso 1 1 calc R . .
C17 C 0.5700(2) 0.7372(2) 0.8747(2) 0.0252(6) Uani 1 1 d . . .
C18 C 0.5306(3) 0.6405(3) 0.9002(3) 0.0531(10) Uani 1 1 d . A .
H18A H 0.5846 0.5736 0.8732 0.064 Uiso 1 1 calc R . .
C19 C 0.4129(4) 0.6380(4) 0.9649(3) 0.0650(12) Uani 1 1 d . . .
H19A H 0.3883 0.5703 0.9803 0.078 Uiso 1 1 calc R A .
C20 C 0.3337(3) 0.7330(4) 1.0057(2) 0.0459(9) Uani 1 1 d . A .
H20A H 0.2542 0.7317 1.0499 0.055 Uiso 1 1 calc R . .
C21 C 0.3705(3) 0.8296(3) 0.9821(3) 0.0547(10) Uani 1 1 d . . .
H21A H 0.3160 0.8961 1.0096 0.066 Uiso 1 1 calc R A .
C22 C 0.4885(3) 0.8318(3) 0.9172(3) 0.0472(9) Uani 1 1 d . A .
H22A H 0.5125 0.8998 0.9024 0.057 Uiso 1 1 calc R . .
Si2 Si 0.65727(15) 0.69672(19) 0.60909(13) 0.0290(3) Uani 0.50 1 d P A 1
C23 C 0.5364(8) 0.6156(8) 0.6773(7) 0.057(2) Uani 0.50 1 d P A 1
H23A H 0.5705 0.5454 0.7046 0.085 Uiso 0.50 1 calc PR A 1
H23B H 0.5040 0.6019 0.6272 0.085 Uiso 0.50 1 calc PR A 1
H23C H 0.4729 0.6580 0.7351 0.085 Uiso 0.50 1 calc PR A 1
C24 C 0.7619(14) 0.6055(14) 0.4908(14) 0.046(4) Uani 0.50 1 d P A 1
H24A H 0.7534 0.6415 0.4265 0.069 Uiso 0.50 1 calc PR A 1
H24B H 0.7407 0.5339 0.5009 0.069 Uiso 0.50 1 calc PR A 1
H24C H 0.8442 0.5952 0.4852 0.069 Uiso 0.50 1 calc PR A 1
C25 C 0.5908(6) 0.8301(6) 0.5519(5) 0.0379(14) Uani 0.50 1 d P A 1
C26 C 0.5203(8) 0.9152(7) 0.6390(7) 0.058(2) Uani 0.50 1 d P A 1
H26A H 0.5754 0.9381 0.6624 0.087 Uiso 0.50 1 calc PR A 1
H26B H 0.4641 0.8819 0.6981 0.087 Uiso 0.50 1 calc PR A 1
H26C H 0.4766 0.9794 0.6115 0.087 Uiso 0.50 1 calc PR A 1
C27 C 0.6876(16) 0.8780(14) 0.4662(12) 0.053(4) Uani 0.50 1 d P A 1
H27A H 0.6526 0.9510 0.4442 0.080 Uiso 0.50 1 calc PR A 1
H27B H 0.7247 0.8296 0.4062 0.080 Uiso 0.50 1 calc PR A 1
H27C H 0.7477 0.8841 0.4929 0.080 Uiso 0.50 1 calc PR A 1
C28 C 0.5022(6) 0.8111(7) 0.5036(5) 0.0449(17) Uani 0.50 1 d P A 1
H28A H 0.4377 0.7827 0.5582 0.067 Uiso 0.50 1 calc PR A 1
H28B H 0.5446 0.7579 0.4478 0.067 Uiso 0.50 1 calc PR A 1
H28C H 0.4693 0.8808 0.4748 0.067 Uiso 0.50 1 calc PR A 1
Si3 Si 0.63091(12) 0.77040(14) 0.61170(11) 0.0161(3) Uani 0.50 1 d P A 2
C29 C 0.6939(14) 0.8593(12) 0.4940(9) 0.032(2) Uani 0.50 1 d P A 2
H29A H 0.6536 0.8616 0.4454 0.048 Uiso 0.50 1 calc PR A 2
H29B H 0.7790 0.8288 0.4591 0.048 Uiso 0.50 1 calc PR A 2
H29C H 0.6819 0.9339 0.5161 0.048 Uiso 0.50 1 calc PR A 2
C30 C 0.4712(5) 0.8421(6) 0.6829(5) 0.0318(13) Uani 0.50 1 d P A 2
H30A H 0.4691 0.9095 0.7132 0.048 Uiso 0.50 1 calc PR A 2
H30B H 0.4319 0.7933 0.7387 0.048 Uiso 0.50 1 calc PR A 2
H30C H 0.4300 0.8607 0.6336 0.048 Uiso 0.50 1 calc PR A 2
C31 C 0.6289(5) 0.6348(5) 0.5574(4) 0.0272(12) Uani 0.50 1 d P A 2
C32 C 0.5897(7) 0.5470(6) 0.6447(6) 0.0380(15) Uani 0.50 1 d P A 2
H32A H 0.5918 0.4804 0.6132 0.057 Uiso 0.50 1 calc PR A 2
H32B H 0.5088 0.5759 0.6931 0.057 Uiso 0.50 1 calc PR A 2
H32C H 0.6437 0.5293 0.6829 0.057 Uiso 0.50 1 calc PR A 2
C33 C 0.5401(7) 0.6612(7) 0.4993(5) 0.0454(17) Uani 0.50 1 d P A 2
H33A H 0.5608 0.7190 0.4457 0.068 Uiso 0.50 1 calc PR A 2
H33B H 0.4593 0.6865 0.5496 0.068 Uiso 0.50 1 calc PR A 2
H33C H 0.5445 0.5949 0.4662 0.068 Uiso 0.50 1 calc PR A 2
C34 C 0.7536(18) 0.5836(18) 0.4808(17) 0.072(6) Uani 0.50 1 d P A 2
H34A H 0.8018 0.5425 0.5202 0.108 Uiso 0.50 1 calc PR A 2
H34B H 0.7911 0.6419 0.4383 0.108 Uiso 0.50 1 calc PR A 2
H34C H 0.7472 0.5337 0.4352 0.108 Uiso 0.50 1 calc PR A 2
O1 O 0.72306(18) 1.04266(17) 0.71918(16) 0.0316(5) Uani 1 1 d . . .
C35 C 0.6083(3) 1.1171(3) 0.7629(3) 0.0483(9) Uani 1 1 d . A .
H35A H 0.5798 1.1147 0.8402 0.058 Uiso 1 1 calc R . .
H35B H 0.5491 1.0970 0.7416 0.058 Uiso 1 1 calc R . .
C36 C 0.6268(3) 1.2301(3) 0.7202(3) 0.0442(8) Uani 1 1 d . . .
H36A H 0.6564 1.2643 0.7629 0.053 Uiso 1 1 calc R A .
H36B H 0.5525 1.2789 0.7175 0.053 Uiso 1 1 calc R . .
C37 C 0.7206(3) 1.2065(3) 0.6099(3) 0.0417(8) Uani 1 1 d . A .
H37A H 0.6827 1.2086 0.5586 0.050 Uiso 1 1 calc R . .
H37B H 0.7717 1.2605 0.5875 0.050 Uiso 1 1 calc R . .
C38 C 0.7922(3) 1.0914(2) 0.6205(2) 0.0321(6) Uani 1 1 d . A .
H38A H 0.8061 1.0465 0.5611 0.038 Uiso 1 1 calc R . .
H38B H 0.8701 1.0951 0.6210 0.038 Uiso 1 1 calc R . .
O2 O 0.88063(19) 0.43854(16) 0.78296(17) 0.0343(5) Uani 1 1 d . . .
C39 C 0.8787(4) 0.3710(3) 0.7059(3) 0.0497(10) Uani 1 1 d . A .
H39A H 0.9184 0.3991 0.6342 0.060 Uiso 1 1 calc R . .
H39B H 0.7959 0.3713 0.7159 0.060 Uiso 1 1 calc R . .
C40 C 0.9446(3) 0.2555(2) 0.7226(2) 0.0276(6) Uani 1 1 d . . .
H40A H 0.9993 0.2224 0.6549 0.033 Uiso 1 1 calc R A .
H40B H 0.8882 0.2078 0.7601 0.033 Uiso 1 1 calc R . .
C41 C 1.0142(3) 0.2700(3) 0.7889(2) 0.0354(7) Uani 1 1 d . A .
H41A H 0.9839 0.2356 0.8594 0.042 Uiso 1 1 calc R . .
H41B H 1.0998 0.2369 0.7547 0.042 Uiso 1 1 calc R . .
C42 C 0.9936(3) 0.3936(3) 0.7955(3) 0.0362(7) Uani 1 1 d . A .
H42A H 0.9900 0.4131 0.8639 0.043 Uiso 1 1 calc R . .
H42B H 1.0581 0.4222 0.7393 0.043 Uiso 1 1 calc R . .
Li1 Li 0.7649(5) 0.8886(4) 0.7434(4) 0.0347(12) Uani 1 1 d . A .
Li2 Li 0.8383(5) 0.5929(4) 0.7592(4) 0.0349(11) Uani 1 1 d . A .

loop_
_atom_site_aniso_label
_atom_site_aniso_U_11
_atom_site_aniso_U_22
_atom_site_aniso_U_33
_atom_site_aniso_U_23
_atom_site_aniso_U_13
_atom_site_aniso_U_12
Sn1 0.02307(11) 0.05799(15) 0.01617(10) 0.00333(8) -0.00710(7) -0.02119(9)
C1 0.0218(12) 0.0213(12) 0.0227(13) 0.0020(10) -0.0112(10) -0.0075(10)
C2 0.0229(12) 0.0185(12) 0.0190(12) 0.0006(9) -0.0097(10) -0.0062(10)
C3 0.0227(13) 0.0292(14) 0.0197(13) 0.0028(10) -0.0085(10) -0.0112(11)
C4 0.0258(14) 0.067(2) 0.0204(14) 0.0045(13) -0.0086(12) -0.0266(15)
Si1 0.0216(4) 0.0260(4) 0.0240(4) 0.0028(3) -0.0129(3) -0.0077(3)
C5 0.0228(14) 0.0449(18) 0.0311(15) 0.0042(13) -0.0110(12) -0.0046(13)
C6 0.0282(15) 0.0394(17) 0.0308(15) 0.0045(12) -0.0185(12) -0.0071(12)
C7 0.0374(17) 0.0334(16) 0.0458(18) 0.0067(13) -0.0249(15) -0.0203(13)
C8 0.0393(18) 0.0394(18) 0.054(2) 0.0127(15) -0.0188(16) -0.0235(15)
C9 0.062(2) 0.062(2) 0.084(3) 0.013(2) -0.054(2) -0.037(2)
C10 0.053(2) 0.0289(16) 0.0447(19) -0.0003(14) -0.0233(16) -0.0175(15)
C11 0.0165(12) 0.0326(14) 0.0203(13) -0.0015(10) -0.0080(10) -0.0034(10)
C12 0.0291(15) 0.0434(18) 0.0324(16) -0.0126(13) -0.0073(13) -0.0107(13)
C13 0.0324(18) 0.091(3) 0.0377(19) -0.035(2) -0.0050(15) -0.0162(19)
C14 0.0287(17) 0.116(4) 0.0164(14) -0.0047(19) -0.0077(13) -0.012(2)
C15 0.0368(18) 0.072(3) 0.0244(16) 0.0146(16) -0.0097(14) 0.0003(17)
C16 0.0350(16) 0.0392(17) 0.0209(14) 0.0047(12) -0.0060(12) -0.0011(13)
C17 0.0240(13) 0.0419(16) 0.0143(12) 0.0058(11) -0.0085(10) -0.0163(12)
C18 0.043(2) 0.057(2) 0.049(2) -0.0126(17) 0.0103(17) -0.0307(18)
C19 0.057(3) 0.074(3) 0.055(2) -0.004(2) 0.010(2) -0.048(2)
C20 0.0266(16) 0.087(3) 0.0238(15) 0.0087(16) -0.0044(13) -0.0246(18)
C21 0.0218(16) 0.061(2) 0.065(3) 0.005(2) -0.0060(16) -0.0008(16)
C22 0.0263(16) 0.0423(19) 0.064(2) 0.0145(17) -0.0088(16) -0.0119(14)
Si2 0.0253(8) 0.0423(11) 0.0249(8) 0.0000(7) -0.0123(7) -0.0128(8)
C23 0.057(5) 0.072(6) 0.069(6) 0.025(5) -0.044(5) -0.041(5)
C24 0.035(5) 0.054(8) 0.048(6) -0.019(6) -0.023(4) 0.011(5)
C25 0.038(3) 0.040(4) 0.042(4) 0.004(3) -0.021(3) -0.012(3)
C26 0.061(5) 0.057(5) 0.070(5) -0.026(4) -0.051(5) 0.020(4)
C27 0.049(5) 0.069(8) 0.058(9) 0.034(6) -0.036(6) -0.031(5)
C28 0.040(4) 0.063(5) 0.038(4) -0.004(3) -0.025(3) -0.005(3)
Si3 0.0135(6) 0.0199(8) 0.0159(7) 0.0018(6) -0.0069(5) -0.0044(6)
C29 0.031(4) 0.043(6) 0.028(5) 0.017(4) -0.020(4) -0.012(4)
C30 0.018(3) 0.049(4) 0.022(3) 0.004(3) -0.005(2) -0.001(3)
C31 0.032(3) 0.038(3) 0.021(3) -0.004(2) -0.013(2) -0.018(2)
C32 0.048(4) 0.032(4) 0.048(4) 0.003(3) -0.029(3) -0.017(3)
C33 0.055(4) 0.070(5) 0.035(3) 0.005(3) -0.030(3) -0.038(4)
C34 0.074(9) 0.070(9) 0.060(9) -0.031(6) 0.009(6) -0.037(7)
O1 0.0303(11) 0.0321(11) 0.0329(11) 0.0096(9) -0.0132(9) -0.0100(9)
C35 0.049(2) 0.0321(17) 0.045(2) -0.0050(15) 0.0028(16) -0.0084(15)
C36 0.0380(18) 0.0320(17) 0.055(2) 0.0036(15) -0.0106(16) -0.0076(14)
C37 0.0450(19) 0.0385(18) 0.0379(18) 0.0119(14) -0.0158(15) -0.0082(15)
C38 0.0322(15) 0.0322(15) 0.0299(15) 0.0065(12) -0.0083(12) -0.0124(13)
O2 0.0351(11) 0.0261(10) 0.0402(12) -0.0097(9) -0.0075(10) -0.0106(9)
C39 0.065(2) 0.0276(16) 0.080(3) -0.0161(17) -0.054(2) 0.0011(16)
C40 0.0343(15) 0.0272(14) 0.0239(13) -0.0059(11) -0.0121(12) -0.0067(12)
C41 0.0393(17) 0.0387(17) 0.0338(16) -0.0036(13) -0.0191(14) -0.0084(14)
C42 0.0484(19) 0.0402(17) 0.0320(16) 0.0052(13) -0.0221(14) -0.0219(15)
Li1 0.028(3) 0.034(3) 0.043(3) 0.015(2) -0.016(2) -0.013(2)
Li2 0.038(3) 0.029(3) 0.035(3) -0.004(2) -0.004(2) -0.015(2)

loop_
_atom_type_symbol
_atom_type_description
_atom_type_scat_dispersion_real
_atom_type_scat_dispersion_imag
_atom_type_scat_source
C C 0.0033 0.0016 'International Tables Vol C Tables 4.2.6.8 and 6.1.1.4'
H H 0.0000 0.0000 'International Tables Vol C Tables 4.2.6.8 and 6.1.1.4'
Li Li -0.0003 0.0001 'International Tables Vol C Tables 4.2.6.8 and 6.1.1.4'
O O 0.0106 0.0060 'International Tables Vol C Tables 4.2.6.8 and 6.1.1.4'
Si Si 0.0817 0.0704 'International Tables Vol C Tables 4.2.6.8 and 6.1.1.4'
Sn Sn -0.6537 1.4246 'International Tables Vol C Tables 4.2.6.8 and 6.1.1.4'

loop_
_geom_angle_atom_site_label_1
_geom_angle_atom_site_label_2
_geom_angle_atom_site_label_3
_geom_angle
C1 Sn1 C4 78.19(10)
C1 Sn1 Li2 54.33(13)
C4 Sn1 Li2 54.58(15)
C1 Sn1 Li1 55.00(13)
C4 Sn1 Li1 54.79(14)
Li2 Sn1 Li1 83.68(15)
C2 C1 Si1 128.14(19)
C2 C1 Sn1 113.22(17)
Si1 C1 Sn1 118.63(13)
C2 C1 Li2 66.31(19)
Si1 C1 Li2 127.72(19)
Sn1 C1 Li2 73.58(16)
C2 C1 Li1 66.99(18)
Si1 C1 Li1 128.89(18)
Sn1 C1 Li1 73.67(16)
Li2 C1 Li1 103.4(2)
C1 C2 C3 117.9(2)
C1 C2 C11 122.5(2)
C3 C2 C11 119.4(2)
C1 C2 Li2 75.6(2)
C3 C2 Li2 70.8(2)
C11 C2 Li2 119.6(2)
C1 C2 Li1 75.8(2)
C3 C2 Li1 70.8(2)
C11 C2 Li1 128.0(2)
Li2 C2 Li1 111.8(2)
C4 C3 C2 117.3(2)
C4 C3 C17 123.3(2)
C2 C3 C17 119.4(2)
C4 C3 Li2 75.8(2)
C2 C3 Li2 69.8(2)
C17 C3 Li2 123.8(2)
C4 C3 Li1 75.6(2)
C2 C3 Li1 70.64(19)
C17 C3 Li1 124.3(2)
Li2 C3 Li1 111.2(2)
C3 C4 Si2 128.1(2)
C3 C4 Si3 124.8(2)
Si2 C4 Si3 27.27(7)
C3 C4 Sn1 113.41(18)
Si2 C4 Sn1 116.54(15)
Si3 C4 Sn1 119.50(14)
C3 C4 Li2 66.5(2)
Si2 C4 Li2 116.2(2)
Si3 C4 Li2 143.2(2)
Sn1 C4 Li2 73.12(16)
C3 C4 Li1 67.3(2)
Si2 C4 Li1 140.7(2)
Si3 C4 Li1 113.6(2)
Sn1 C4 Li1 73.55(16)
Li2 C4 Li1 103.1(2)
C1 Si1 C5 109.16(13)
C1 Si1 C6 114.40(12)
C5 Si1 C6 105.20(14)
C1 Si1 C7 112.62(12)
C5 Si1 C7 107.06(15)
C6 Si1 C7 107.91(14)
Si1 C5 H5A 109.5
Si1 C5 H5B 109.5
H5A C5 H5B 109.5
Si1 C5 H5C 109.5
H5A C5 H5C 109.5
H5B C5 H5C 109.5
Si1 C6 H6A 109.5
Si1 C6 H6B 109.5
H6A C6 H6B 109.5
Si1 C6 H6C 109.5
H6A C6 H6C 109.5
H6B C6 H6C 109.5
C8 C7 C10 109.3(3)
C8 C7 C9 108.4(3)
C10 C7 C9 107.7(3)
C8 C7 Si1 110.0(2)
C10 C7 Si1 111.7(2)
C9 C7 Si1 109.6(2)
C7 C8 H8A 109.5
C7 C8 H8B 109.5
H8A C8 H8B 109.5
C7 C8 H8C 109.5
H8A C8 H8C 109.5
H8B C8 H8C 109.5
C7 C9 H9A 109.5
C7 C9 H9B 109.5
H9A C9 H9B 109.5
C7 C9 H9C 109.5
H9A C9 H9C 109.5
H9B C9 H9C 109.5
C7 C10 H10A 109.5
C7 C10 H10B 109.5
H10A C10 H10B 109.5
C7 C10 H10C 109.5
H10A C10 H10C 109.5
H10B C10 H10C 109.5
C12 C11 C16 117.6(3)
C12 C11 C2 122.6(3)
C16 C11 C2 119.7(2)
C11 C12 C13 120.6(3)
C11 C12 H12A 119.7
C13 C12 H12A 119.7
C14 C13 C12 120.2(3)
C14 C13 H13A 119.9
C12 C13 H13A 119.9
C15 C14 C13 120.0(3)
C15 C14 H14A 120.0
C13 C14 H14A 120.0
C14 C15 C16 120.5(4)
C14 C15 H15A 119.8
C16 C15 H15A 119.8
C15 C16 C11 121.0(3)
C15 C16 H16A 119.5
C11 C16 H16A 119.5
C22 C17 C18 116.7(3)
C22 C17 C3 122.3(3)
C18 C17 C3 121.0(3)
C17 C18 C19 121.9(4)
C17 C18 H18A 119.0
C19 C18 H18A 119.0
C20 C19 C18 120.2(4)
C20 C19 H19A 119.9
C18 C19 H19A 119.9
C21 C20 C19 119.0(3)
C21 C20 H20A 120.5
C19 C20 H20A 120.5
C20 C21 C22 120.6(4)
C20 C21 H21A 119.7
C22 C21 H21A 119.7
C17 C22 C21 121.5(3)
C17 C22 H22A 119.3
C21 C22 H22A 119.3
C4 Si2 C25 106.7(2)
C4 Si2 C23 118.4(3)
C25 Si2 C23 108.8(3)
C4 Si2 C24 114.4(4)
C25 Si2 C24 106.1(5)
C23 Si2 C24 101.8(7)
C27 C25 C26 109.0(10)
C27 C25 C28 108.2(7)
C26 C25 C28 107.6(6)
C27 C25 Si2 110.9(7)
C26 C25 Si2 109.9(5)
C28 C25 Si2 111.1(5)
C29 Si3 C30 107.1(5)
C29 Si3 C4 109.2(5)
C30 Si3 C4 117.8(2)
C29 Si3 C31 106.0(5)
C30 Si3 C31 107.4(3)
C4 Si3 C31 108.8(2)
Si3 C29 H29A 109.5
Si3 C29 H29B 109.5
H29A C29 H29B 109.5
Si3 C29 H29C 109.5
H29A C29 H29C 109.5
H29B C29 H29C 109.5
Si3 C30 H30A 109.5
Si3 C30 H30B 109.5
H30A C30 H30B 109.5
Si3 C30 H30C 109.5
H30A C30 H30C 109.5
H30B C30 H30C 109.5
C34 C31 C32 107.4(10)
C34 C31 C33 109.4(9)
C32 C31 C33 107.8(5)
C34 C31 Si3 110.2(8)
C32 C31 Si3 112.8(4)
C33 C31 Si3 109.2(4)
C31 C32 H32A 109.5
C31 C32 H32B 109.5
H32A C32 H32B 109.5
C31 C32 H32C 109.5
H32A C32 H32C 109.5
H32B C32 H32C 109.5
C31 C33 H33A 109.5
C31 C33 H33B 109.5
H33A C33 H33B 109.5
C31 C33 H33C 109.5
H33A C33 H33C 109.5
H33B C33 H33C 109.5
C31 C34 H34A 109.5
C31 C34 H34B 109.5
H34A C34 H34B 109.5
C31 C34 H34C 109.5
H34A C34 H34C 109.5
H34B C34 H34C 109.5
C35 O1 C38 108.3(2)
C35 O1 Li1 128.4(2)
C38 O1 Li1 119.0(2)
O1 C35 C36 105.9(3)
O1 C35 H35A 110.5
C36 C35 H35A 110.5
O1 C35 H35B 110.5
C36 C35 H35B 110.5
H35A C35 H35B 108.7
C35 C36 C37 102.6(3)
C35 C36 H36A 111.2
C37 C36 H36A 111.2
C35 C36 H36B 111.2
C37 C36 H36B 111.2
H36A C36 H36B 109.2
C38 C37 C36 104.1(3)
C38 C37 H37A 110.9
C36 C37 H37A 110.9
C38 C37 H37B 110.9
C36 C37 H37B 110.9
H37A C37 H37B 109.0
O1 C38 C37 107.2(2)
O1 C38 H38A 110.3
C37 C38 H38A 110.3
O1 C38 H38B 110.3
C37 C38 H38B 110.3
H38A C38 H38B 108.5
C39 O2 C42 105.5(2)
C39 O2 Li2 115.2(3)
C42 O2 Li2 117.9(2)
O2 C39 C40 106.3(2)
O2 C39 H39A 110.5
C40 C39 H39A 110.5
O2 C39 H39B 110.5
C40 C39 H39B 110.5
H39A C39 H39B 108.7
C39 C40 C41 104.9(2)
C39 C40 H40A 110.8
C41 C40 H40A 110.8
C39 C40 H40B 110.8
C41 C40 H40B 110.8
H40A C40 H40B 108.8
C42 C41 C40 104.4(2)
C42 C41 H41A 110.9
C40 C41 H41A 110.9
C42 C41 H41B 110.9
C40 C41 H41B 110.9
H41A C41 H41B 108.9
O2 C42 C41 105.3(2)
O2 C42 H42A 110.7
C41 C42 H42A 110.7
O2 C42 H42B 110.7
C41 C42 H42B 110.7
H42A C42 H42B 108.8
O1 Li1 C2 153.2(3)
O1 Li1 C3 145.0(3)
C2 Li1 C3 38.61(12)
O1 Li1 C4 135.0(3)
C2 Li1 C4 66.39(17)
C3 Li1 C4 37.11(13)
O1 Li1 C1 146.8(3)
C2 Li1 C1 37.24(12)
C3 Li1 C1 66.70(17)
C4 Li1 C1 74.19(19)
O1 Li1 Sn1 127.7(2)
C2 Li1 Sn1 76.83(17)
C3 Li1 Sn1 77.08(18)
C4 Li1 Sn1 51.65(14)
C1 Li1 Sn1 51.33(13)
O2 Li2 C2 138.6(3)
O2 Li2 C3 145.0(3)
C2 Li2 C3 39.44(13)
O2 Li2 C1 136.0(3)
C2 Li2 C1 38.04(13)
C3 Li2 C1 68.10(17)
O2 Li2 C4 147.9(3)
C2 Li2 C4 67.67(18)
C3 Li2 C4 37.65(14)
C1 Li2 C4 75.51(18)
O2 Li2 Sn1 135.2(3)
C2 Li2 Sn1 78.31(17)
C3 Li2 Sn1 78.36(17)
C1 Li2 Sn1 52.09(12)
C4 Li2 Sn1 52.30(13)

loop_
_geom_bond_atom_site_label_1
_geom_bond_atom_site_label_2
_geom_bond_distance
Sn1 C1 2.185(3)
Sn1 C4 2.196(3)
Sn1 Li2 2.656(5)
Sn1 Li1 2.686(6)
C1 C2 1.431(3)
C1 Si1 1.854(3)
C1 Li2 2.250(6)
C1 Li1 2.292(6)
C2 C3 1.440(3)
C2 C11 1.504(3)
C2 Li2 2.126(6)
C2 Li1 2.177(5)
C3 C4 1.425(4)
C3 C17 1.507(4)
C3 Li2 2.140(6)
C3 Li1 2.178(5)
C4 Si2 1.881(3)
C4 Si3 1.908(3)
C4 Li2 2.262(6)
C4 Li1 2.288(6)
Si1 C5 1.877(3)
Si1 C6 1.881(3)
Si1 C7 1.916(3)
C5 H5A 0.9700
C5 H5B 0.9700
C5 H5C 0.9700
C6 H6A 0.9700
C6 H6B 0.9700
C6 H6C 0.9700
C7 C8 1.529(5)
C7 C10 1.534(5)
C7 C9 1.545(4)
C8 H8A 0.9700
C8 H8B 0.9700
C8 H8C 0.9700
C9 H9A 0.9700
C9 H9B 0.9700
C9 H9C 0.9700
C10 H10A 0.9700
C10 H10B 0.9700
C10 H10C 0.9700
C11 C12 1.385(4)
C11 C16 1.394(4)
C12 C13 1.405(5)
C12 H12A 0.9400
C13 C14 1.367(6)
C13 H13A 0.9400
C14 C15 1.357(6)
C14 H14A 0.9400
C15 C16 1.393(4)
C15 H15A 0.9400
C16 H16A 0.9400
C17 C22 1.366(5)
C17 C18 1.368(4)
C18 C19 1.390(5)
C18 H18A 0.9400
C19 C20 1.354(6)
C19 H19A 0.9400
C20 C21 1.350(6)
C20 H20A 0.9400
C21 C22 1.394(5)
C21 H21A 0.9400
C22 H22A 0.9400
Si2 C25 1.884(7)
Si2 C23 1.892(8)
Si2 C24 1.923(17)
C23 H23A 0.9700
C23 H23B 0.9700
C23 H23C 0.9700
C24 H24A 0.9700
C24 H24B 0.9700
C24 H24C 0.9700
C25 C27 1.509(18)
C25 C26 1.535(10)
C25 C28 1.558(9)
C26 H26A 0.9700
C26 H26B 0.9700
C26 H26C 0.9700
C27 H27A 0.9700
C27 H27B 0.9700
C27 H27C 0.9700
C28 H28A 0.9700
C28 H28B 0.9700
C28 H28C 0.9700
Si3 C29 1.863(12)
Si3 C30 1.873(6)
Si3 C31 1.935(6)
C29 H29A 0.9700
C29 H29B 0.9700
C29 H29C 0.9700
C30 H30A 0.9700
C30 H30B 0.9700
C30 H30C 0.9700
C31 C34 1.52(2)
C31 C32 1.538(9)
C31 C33 1.544(8)
C32 H32A 0.9700
C32 H32B 0.9700
C32 H32C 0.9700
C33 H33A 0.9700
C33 H33B 0.9700
C33 H33C 0.9700
C34 H34A 0.9700
C34 H34B 0.9700
C34 H34C 0.9700
O1 C35 1.436(4)
O1 C38 1.450(3)
O1 Li1 1.881(5)
C35 C36 1.494(5)
C35 H35A 0.9800
C35 H35B 0.9800
C36 C37 1.521(5)
C36 H36A 0.9800
C36 H36B 0.9800
C37 C38 1.507(4)
C37 H37A 0.9800
C37 H37B 0.9800
C38 H38A 0.9800
C38 H38B 0.9800
O2 C39 1.440(4)
O2 C42 1.440(4)
O2 Li2 1.884(5)
C39 C40 1.505(4)
C39 H39A 0.9800
C39 H39B 0.9800
C40 C41 1.525(4)
C40 H40A 0.9800
C40 H40B 0.9800
C41 C42 1.502(4)
C41 H41A 0.9800
C41 H41B 0.9800
C42 H42A 0.9800
C42 H42B 0.9800

loop_
_geom_torsion_atom_site_label_1
_geom_torsion_atom_site_label_2
_geom_torsion_atom_site_label_3
_geom_torsion_atom_site_label_4
_geom_torsion
C4 Sn1 C1 C2 0.26(19)
Li2 Sn1 C1 C2 -54.4(2)
Li1 Sn1 C1 C2 55.3(2)
C4 Sn1 C1 Si1 179.10(17)
Li2 Sn1 C1 Si1 124.5(2)
Li1 Sn1 C1 Si1 -125.8(2)
C4 Sn1 C1 Li2 54.64(18)
Li1 Sn1 C1 Li2 109.7(2)
C4 Sn1 C1 Li1 -55.07(16)
Li2 Sn1 C1 Li1 -109.7(2)
Si1 C1 C2 C3 -179.0(2)
Sn1 C1 C2 C3 -0.3(3)
Li2 C1 C2 C3 -58.7(3)
Li1 C1 C2 C3 58.7(3)
Si1 C1 C2 C11 -4.1(4)
Sn1 C1 C2 C11 174.64(19)
Li2 C1 C2 C11 116.3(3)
Li1 C1 C2 C11 -126.3(3)
Si1 C1 C2 Li2 -120.3(3)
Sn1 C1 C2 Li2 58.4(2)
Li1 C1 C2 Li2 117.4(2)
Si1 C1 C2 Li1 122.3(3)
Sn1 C1 C2 Li1 -59.0(2)
Li2 C1 C2 Li1 -117.4(2)
C1 C2 C3 C4 0.1(4)
C11 C2 C3 C4 -175.0(3)
Li2 C2 C3 C4 -61.1(3)
Li1 C2 C3 C4 61.5(3)
C1 C2 C3 C17 179.5(2)
C11 C2 C3 C17 4.3(4)
Li2 C2 C3 C17 118.2(3)
Li1 C2 C3 C17 -119.2(3)
C1 C2 C3 Li2 61.2(2)
C11 C2 C3 Li2 -113.9(3)
Li1 C2 C3 Li2 122.6(2)
C1 C2 C3 Li1 -61.3(3)
C11 C2 C3 Li1 123.5(3)
Li2 C2 C3 Li1 -122.6(2)
C2 C3 C4 Si2 163.6(3)
C17 C3 C4 Si2 -15.7(5)
Li2 C3 C4 Si2 105.7(3)
Li1 C3 C4 Si2 -137.5(3)
C2 C3 C4 Si3 -162.5(2)
C17 C3 C4 Si3 18.2(4)
Li2 C3 C4 Si3 139.6(3)
Li1 C3 C4 Si3 -103.7(3)
C2 C3 C4 Sn1 0.1(3)
C17 C3 C4 Sn1 -179.2(2)
Li2 C3 C4 Sn1 -57.8(2)
Li1 C3 C4 Sn1 58.9(2)
C2 C3 C4 Li2 57.9(3)
C17 C3 C4 Li2 -121.4(3)
Li1 C3 C4 Li2 116.7(2)
C2 C3 C4 Li1 -58.9(3)
C17 C3 C4 Li1 121.9(3)
Li2 C3 C4 Li1 -116.7(2)
C1 Sn1 C4 C3 -0.2(2)
Li2 Sn1 C4 C3 54.2(2)
Li1 Sn1 C4 C3 -55.5(2)
C1 Sn1 C4 Si2 -165.7(2)
Li2 Sn1 C4 Si2 -111.4(3)
Li1 Sn1 C4 Si2 139.0(3)
C1 Sn1 C4 Si3 163.5(2)
Li2 Sn1 C4 Si3 -142.2(3)
Li1 Sn1 C4 Si3 108.2(3)
C1 Sn1 C4 Li2 -54.39(16)
Li1 Sn1 C4 Li2 -109.7(2)
C1 Sn1 C4 Li1 55.28(15)
Li2 Sn1 C4 Li1 109.7(2)
C2 C1 Si1 C5 147.1(2)
Sn1 C1 Si1 C5 -31.59(18)
Li2 C1 Si1 C5 59.3(3)
Li1 C1 Si1 C5 -123.2(2)
C2 C1 Si1 C6 29.5(3)
Sn1 C1 Si1 C6 -149.13(14)
Li2 C1 Si1 C6 -58.3(3)
Li1 C1 Si1 C6 119.2(2)
C2 C1 Si1 C7 -94.2(3)
Sn1 C1 Si1 C7 87.17(17)
Li2 C1 Si1 C7 178.0(2)
Li1 C1 Si1 C7 -4.5(3)
C1 Si1 C7 C8 -71.2(2)
C5 Si1 C7 C8 48.8(2)
C6 Si1 C7 C8 161.6(2)
C1 Si1 C7 C10 50.4(3)
C5 Si1 C7 C10 170.4(2)
C6 Si1 C7 C10 -76.9(2)
C1 Si1 C7 C9 169.7(3)
C5 Si1 C7 C9 -70.3(3)
C6 Si1 C7 C9 42.5(3)
C1 C2 C11 C12 85.0(3)
C3 C2 C11 C12 -100.1(3)
Li2 C2 C11 C12 176.4(3)
Li1 C2 C11 C12 -12.4(4)
C1 C2 C11 C16 -93.0(3)
C3 C2 C11 C16 81.9(3)
Li2 C2 C11 C16 -1.6(4)
Li1 C2 C11 C16 169.6(3)
C16 C11 C12 C13 2.8(4)
C2 C11 C12 C13 -175.3(3)
C11 C12 C13 C14 -1.9(5)
C12 C13 C14 C15 -0.4(5)
C13 C14 C15 C16 1.8(5)
C14 C15 C16 C11 -0.9(5)
C12 C11 C16 C15 -1.4(4)
C2 C11 C16 C15 176.7(3)
C4 C3 C17 C22 -99.2(4)
C2 C3 C17 C22 81.6(4)
Li2 C3 C17 C22 165.8(3)
Li1 C3 C17 C22 -4.0(4)
C4 C3 C17 C18 79.2(4)
C2 C3 C17 C18 -100.1(4)
Li2 C3 C17 C18 -15.8(4)
Li1 C3 C17 C18 174.3(3)
C22 C17 C18 C19 1.0(6)
C3 C17 C18 C19 -177.5(4)
C17 C18 C19 C20 -0.7(7)
C18 C19 C20 C21 0.5(6)
C19 C20 C21 C22 -0.5(6)
C18 C17 C22 C21 -1.0(5)
C3 C17 C22 C21 177.4(3)
C20 C21 C22 C17 0.8(6)
C3 C4 Si2 C25 104.8(4)
Si3 C4 Si2 C25 11.4(2)
Sn1 C4 Si2 C25 -92.1(3)
Li2 C4 Si2 C25 -175.4(3)
Li1 C4 Si2 C25 4.3(4)
C3 C4 Si2 C23 -18.1(5)
Si3 C4 Si2 C23 -111.6(4)
Sn1 C4 Si2 C23 145.0(4)
Li2 C4 Si2 C23 61.6(4)
Li1 C4 Si2 C23 -118.7(5)
C3 C4 Si2 C24 -138.2(6)
Si3 C4 Si2 C24 128.4(6)
Sn1 C4 Si2 C24 24.9(6)
Li2 C4 Si2 C24 -58.4(6)
Li1 C4 Si2 C24 121.2(7)
C4 Si2 C25 C27 71.3(8)
C23 Si2 C25 C27 -159.9(9)
C24 Si2 C25 C27 -51.1(10)
C4 Si2 C25 C26 -49.3(5)
C23 Si2 C25 C26 79.5(6)
C24 Si2 C25 C26 -171.7(7)
C4 Si2 C25 C28 -168.3(4)
C23 Si2 C25 C28 -39.5(6)
C24 Si2 C25 C28 69.3(7)
C3 C4 Si3 C29 136.1(5)
Si2 C4 Si3 C29 -116.8(5)
Sn1 C4 Si3 C29 -25.6(5)
Li2 C4 Si3 C29 -127.1(6)
Li1 C4 Si3 C29 58.2(5)
C3 C4 Si3 C30 13.7(4)
Si2 C4 Si3 C30 120.8(3)
Sn1 C4 Si3 C30 -147.9(3)
Li2 C4 Si3 C30 110.6(4)
Li1 C4 Si3 C30 -64.1(3)
C3 C4 Si3 C31 -108.6(3)
Si2 C4 Si3 C31 -1.6(2)
Sn1 C4 Si3 C31 89.7(3)
Li2 C4 Si3 C31 -11.8(4)
Li1 C4 Si3 C31 173.5(2)
C29 Si3 C31 C34 54.7(10)
C30 Si3 C31 C34 169.0(9)
C4 Si3 C31 C34 -62.6(10)
C29 Si3 C31 C32 174.8(6)
C30 Si3 C31 C32 -71.0(5)
C4 Si3 C31 C32 57.5(5)
C29 Si3 C31 C33 -65.4(6)
C30 Si3 C31 C33 48.9(5)
C4 Si3 C31 C33 177.3(4)
C38 O1 C35 C36 -25.9(4)
Li1 O1 C35 C36 177.9(3)
O1 C35 C36 C37 34.6(4)
C35 C36 C37 C38 -30.0(4)
C35 O1 C38 C37 6.2(3)
Li1 O1 C38 C37 165.0(3)
C36 C37 C38 O1 15.3(4)
C42 O2 C39 C40 33.8(4)
Li2 O2 C39 C40 165.6(3)
O2 C39 C40 C41 -16.6(4)
C39 C40 C41 C42 -5.8(3)
C39 O2 C42 C41 -37.6(3)
Li2 O2 C42 C41 -167.9(3)
C40 C41 C42 O2 26.3(3)
C35 O1 Li1 C2 -60.5(7)
C38 O1 Li1 C2 145.5(6)
C35 O1 Li1 C3 18.3(7)
C38 O1 Li1 C3 -135.6(5)
C35 O1 Li1 C4 75.8(5)
C38 O1 Li1 C4 -78.2(4)
C35 O1 Li1 C1 -138.9(5)
C38 O1 Li1 C1 67.1(6)
C35 O1 Li1 Sn1 146.2(3)
C38 O1 Li1 Sn1 -7.8(4)
C1 C2 Li1 O1 -117.4(6)
C3 C2 Li1 O1 115.7(6)
C11 C2 Li1 O1 2.9(8)
Li2 C2 Li1 O1 174.7(6)
C1 C2 Li1 C3 126.9(2)
C11 C2 Li1 C3 -112.7(3)
Li2 C2 Li1 C3 59.0(2)
C1 C2 Li1 C4 94.80(19)
C3 C2 Li1 C4 -32.07(16)
C11 C2 Li1 C4 -144.8(3)
Li2 C2 Li1 C4 26.9(2)
C3 C2 Li1 C1 -126.9(2)
C11 C2 Li1 C1 120.4(3)
Li2 C2 Li1 C1 -67.9(2)
C1 C2 Li1 Sn1 41.18(14)
C3 C2 Li1 Sn1 -85.70(17)
C11 C2 Li1 Sn1 161.6(2)
Li2 C2 Li1 Sn1 -26.7(2)
C4 C3 Li1 O1 98.9(6)
C2 C3 Li1 O1 -134.9(6)
C17 C3 Li1 O1 -21.9(7)
Li2 C3 Li1 O1 167.1(5)
C4 C3 Li1 C2 -126.3(2)
C17 C3 Li1 C2 112.9(3)
Li2 C3 Li1 C2 -58.0(2)
C2 C3 Li1 C4 126.3(3)
C17 C3 Li1 C4 -120.8(3)
Li2 C3 Li1 C4 68.2(2)
C4 C3 Li1 C1 -94.5(2)
C2 C3 Li1 C1 31.81(15)
C17 C3 Li1 C1 144.7(2)
Li2 C3 Li1 C1 -26.2(2)
C4 C3 Li1 Sn1 -41.26(17)
C2 C3 Li1 Sn1 84.99(17)
C17 C3 Li1 Sn1 -162.1(2)
Li2 C3 Li1 Sn1 27.0(2)
C3 C4 Li1 O1 -126.8(4)
Si2 C4 Li1 O1 -3.8(6)
Si3 C4 Li1 O1 -7.3(5)
Sn1 C4 Li1 O1 108.2(4)
Li2 C4 Li1 O1 175.9(4)
C3 C4 Li1 C2 33.31(17)
Si2 C4 Li1 C2 156.3(3)
Si3 C4 Li1 C2 152.80(18)
Sn1 C4 Li1 C2 -91.64(14)
Li2 C4 Li1 C2 -23.9(2)
Si2 C4 Li1 C3 123.0(4)
Si3 C4 Li1 C3 119.5(2)
Sn1 C4 Li1 C3 -125.0(2)
Li2 C4 Li1 C3 -57.3(2)
C3 C4 Li1 C1 72.11(19)
Si2 C4 Li1 C1 -164.8(3)
Si3 C4 Li1 C1 -168.40(17)
Sn1 C4 Li1 C1 -52.84(12)
Li2 C4 Li1 C1 14.9(2)
C3 C4 Li1 Sn1 125.0(2)
Si2 C4 Li1 Sn1 -112.0(3)
Si3 C4 Li1 Sn1 -115.56(17)
Li2 C4 Li1 Sn1 67.69(17)
C2 C1 Li1 O1 133.1(6)
Si1 C1 Li1 O1 11.8(7)
Sn1 C1 Li1 O1 -102.1(6)
Li2 C1 Li1 O1 -170.2(5)
Si1 C1 Li1 C2 -121.3(3)
Sn1 C1 Li1 C2 124.80(18)
Li2 C1 Li1 C2 56.7(2)
C2 C1 Li1 C3 -32.92(15)
Si1 C1 Li1 C3 -154.2(2)
Sn1 C1 Li1 C3 91.88(15)
Li2 C1 Li1 C3 23.7(2)
C2 C1 Li1 C4 -71.62(17)
Si1 C1 Li1 C4 167.08(19)
Sn1 C1 Li1 C4 53.18(12)
Li2 C1 Li1 C4 -15.0(2)
C2 C1 Li1 Sn1 -124.80(18)
Si1 C1 Li1 Sn1 113.9(2)
Li2 C1 Li1 Sn1 -68.14(17)
C1 Sn1 Li1 O1 137.3(4)
C4 Sn1 Li1 O1 -121.8(4)
Li2 Sn1 Li1 O1 -172.4(3)
C1 Sn1 Li1 C2 -30.68(12)
C4 Sn1 Li1 C2 70.17(16)
Li2 Sn1 Li1 C2 19.62(17)
C1 Sn1 Li1 C3 -70.36(15)
C4 Sn1 Li1 C3 30.49(13)
Li2 Sn1 Li1 C3 -20.05(17)
C1 Sn1 Li1 C4 -100.85(17)
Li2 Sn1 Li1 C4 -50.54(17)
C4 Sn1 Li1 C1 100.85(17)
Li2 Sn1 Li1 C1 50.30(16)
C39 O2 Li2 C2 163.8(4)
C42 O2 Li2 C2 -70.5(5)
C39 O2 Li2 C3 98.4(6)
C42 O2 Li2 C3 -136.0(5)
C39 O2 Li2 C1 -138.9(4)
C42 O2 Li2 C1 -13.2(5)
C39 O2 Li2 C4 27.1(6)
C42 O2 Li2 C4 152.8(5)
C39 O2 Li2 Sn1 -61.2(5)
C42 O2 Li2 Sn1 64.4(4)
C1 C2 Li2 O2 108.3(5)
C3 C2 Li2 O2 -124.8(5)
C11 C2 Li2 O2 -11.2(6)
Li1 C2 Li2 O2 176.2(4)
C1 C2 Li2 C3 -126.9(2)
C11 C2 Li2 C3 113.5(3)
Li1 C2 Li2 C3 -59.0(2)
C3 C2 Li2 C1 126.9(2)
C11 C2 Li2 C1 -119.5(3)
Li1 C2 Li2 C1 67.9(2)
C1 C2 Li2 C4 -94.93(18)
C3 C2 Li2 C4 31.99(15)
C11 C2 Li2 C4 145.5(2)
Li1 C2 Li2 C4 -27.0(2)
C1 C2 Li2 Sn1 -41.10(14)
C3 C2 Li2 Sn1 85.83(17)
C11 C2 Li2 Sn1 -160.6(2)
Li1 C2 Li2 Sn1 26.8(2)
C4 C3 Li2 O2 -124.5(6)
C2 C3 Li2 O2 108.9(6)
C17 C3 Li2 O2 -3.6(7)
Li1 C3 Li2 O2 167.4(5)
C4 C3 Li2 C2 126.6(2)
C17 C3 Li2 C2 -112.5(3)
Li1 C3 Li2 C2 58.5(2)
C4 C3 Li2 C1 94.57(19)
C2 C3 Li2 C1 -32.07(15)
C17 C3 Li2 C1 -144.6(2)
Li1 C3 Li2 C1 26.5(2)
C2 C3 Li2 C4 -126.6(2)
C17 C3 Li2 C4 120.9(3)
Li1 C3 Li2 C4 -68.1(2)
C4 C3 Li2 Sn1 40.96(16)
C2 C3 Li2 Sn1 -85.68(16)
C17 C3 Li2 Sn1 161.8(2)
Li1 C3 Li2 Sn1 -27.2(2)
C2 C1 Li2 O2 -115.5(4)
Si1 C1 Li2 O2 5.4(5)
Sn1 C1 Li2 O2 119.2(4)
Li1 C1 Li2 O2 -172.6(4)
Si1 C1 Li2 C2 120.9(2)
Sn1 C1 Li2 C2 -125.32(18)
Li1 C1 Li2 C2 -57.1(2)
C2 C1 Li2 C3 33.19(15)
Si1 C1 Li2 C3 154.1(2)
Sn1 C1 Li2 C3 -92.14(15)
Li1 C1 Li2 C3 -23.9(2)
C2 C1 Li2 C4 72.15(18)
Si1 C1 Li2 C4 -166.97(19)
Sn1 C1 Li2 C4 -53.17(12)
Li1 C1 Li2 C4 15.0(2)
C2 C1 Li2 Sn1 125.32(18)
Si1 C1 Li2 Sn1 -113.8(2)
Li1 C1 Li2 Sn1 68.21(17)
C3 C4 Li2 O2 117.2(6)
Si2 C4 Li2 O2 -5.2(6)
Si3 C4 Li2 O2 -0.1(8)
Sn1 C4 Li2 O2 -117.0(5)
Li1 C4 Li2 O2 175.0(5)
C3 C4 Li2 C2 -33.44(16)
Si2 C4 Li2 C2 -155.90(19)
Si3 C4 Li2 C2 -150.7(3)
Sn1 C4 Li2 C2 92.32(14)
Li1 C4 Li2 C2 24.3(2)
Si2 C4 Li2 C3 -122.5(2)
Si3 C4 Li2 C3 -117.3(4)
Sn1 C4 Li2 C3 125.8(2)
Li1 C4 Li2 C3 57.7(2)
C3 C4 Li2 C1 -72.80(19)
Si2 C4 Li2 C1 164.74(18)
Si3 C4 Li2 C1 169.9(3)
Sn1 C4 Li2 C1 52.96(12)
Li1 C4 Li2 C1 -15.1(2)
C3 C4 Li2 Sn1 -125.8(2)
Si2 C4 Li2 Sn1 111.78(19)
Si3 C4 Li2 Sn1 117.0(3)
Li1 C4 Li2 Sn1 -68.01(17)
C1 Sn1 Li2 O2 -120.6(4)
C4 Sn1 Li2 O2 137.8(4)
Li1 Sn1 Li2 O2 -171.5(4)
C1 Sn1 Li2 C2 30.90(13)
C4 Sn1 Li2 C2 -70.71(18)
Li1 Sn1 Li2 C2 -19.99(18)
C1 Sn1 Li2 C3 71.21(16)
C4 Sn1 Li2 C3 -30.40(14)
Li1 Sn1 Li2 C3 20.32(17)
C4 Sn1 Li2 C1 -101.61(18)
Li1 Sn1 Li2 C1 -50.88(16)
C1 Sn1 Li2 C4 101.61(18)
Li1 Sn1 Li2 C4 50.72(17)
